data_1538319
loop_
_publ_author_name
'Mahe-Pailleret, P.'

_publ_section_title
;
 Contribution a l'etude chimique et structurale des composes A B2 O8
 rencontres dans les systemes Mo-V-O, U-V-O et U-Mo-O
;
_journal_name_full 'Revue de Chimie Minerale'
_journal_page_first 807
_journal_page_last 846
_journal_volume 7
_journal_year 1970
_chemical_formula_sum 'Mo O8 V2'
_chemical_name_systematic 'Mo V2 O8'
_space_group_IT_number 35
_symmetry_space_group_name_Hall 'C 2 -2'
_symmetry_space_group_name_H-M 'C m m 2'
_cell_angle_alpha 90
_cell_angle_beta 90
_cell_angle_gamma 90
_cell_formula_units_Z 2
_cell_length_a 19.4
_cell_length_b 3.62
_cell_length_c 4.13
_cell_volume 290.042
_citation_journal_id_ASTM RVCMA8
_cod_data_source_file Mahe-Pailleret_RVCMA8_1970_720.cif
_cod_data_source_block Mo1O8V2
_cod_original_cell_volume 290.0416
_cod_original_formula_sum 'Mo1 O8 V2'
_cod_database_code 1538319

loop_
_symmetry_equiv_pos_as_xyz
x,y,z
-x,-y,z
-x,y,z
x,-y,z
x+1/2,y+1/2,z
-x+1/2,-y+1/2,z
-x+1/2,y+1/2,z
x+1/2,-y+1/2,z

loop_
_atom_site_label
_atom_site_type_symbol
_atom_site_fract_x
_atom_site_fract_y
_atom_site_fract_z
_atom_site_occupancy
_atom_site_U_iso_or_equiv
V1 V+5 0.1866 0 -0.0246 1 0.0
O3 O-2 0.189 0 0.5177 1 0.0
O4 O-2 0.0961 0 0.0936 1 0.0
Mo1 Mo+6 0 0 -0.0284 1 0.0
O5 O-2 0.2018 0.5 0.1115 1 0.0
O2 O-2 0 0 0.5554 1 0.0
O1 O-2 0 0.5 -0.0704 1 0.0
